data_1553899
loop_
_publ_author_name
'Reboredo, Silvia'
'Garc\'ia-Marijuan, Ainara'
'Uria, Uxue'
'Reyes, Efra\'im'
'Carrillo, Luisa'
'Ugarriza, Iratxe'
'Vicario, Jose L.'

_publ_section_title
;
 Highly diastereoselective C \\rightarrow N acyl rearrangement in
 polysubstituted pyrrolidine 2,2-dicarboxylates. Stereocontrolled
 synthesis of densely functionalized prolines
;
_journal_issue 6
_journal_name_full 'Organic Chemistry Frontiers'
_journal_page_first 933
_journal_paper_doi 10.1039/C7QO00793K
_journal_volume 5
_journal_year 2018
_chemical_absolute_configuration ad
_chemical_compound_source 'synthesis as described'
_chemical_formula_moiety 'C14 H19 N O3 S'
_chemical_formula_sum 'C14 H19 N O3 S'
_chemical_formula_weight 281.36
_chemical_name_systematic (2R,4S,5R)-3-(Hydroxymethyl)-8,8-dimethyl-2-(thiophen-2-yl)-7-oxa-1-azaspiro[4.4]nonan-6-one
_space_group_crystal_system orthorhombic
_space_group_IT_number 19
_space_group_name_Hall 'P 2ac 2ab'
_space_group_name_H-M_alt 'P 21 21 21'
_symmetry_cell_setting orthorhombic
_symmetry_Int_Tables_number 19
_symmetry_space_group_name_Hall 'P 2ac 2ab'
_symmetry_space_group_name_H-M 'P 21 21 21'
_atom_sites_solution_hydrogens mixed
_atom_sites_solution_primary dual
_audit_creation_date 2017-11-06T14:10:12-00:00
_audit_creation_method 'WinGX routine CIF_UPDATE'
_audit_update_record
;
2017-11-06 deposited with the CCDC.
2017-12-06 downloaded from the CCDC.
;
_cell_angle_alpha 90
_cell_angle_beta 90
_cell_angle_gamma 90
_cell_formula_units_Z 4
_cell_length_a 5.36821(6)
_cell_length_b 11.71337(15)
_cell_length_c 21.6232(3)
_cell_measurement_reflns_used 6484
_cell_measurement_temperature 100.00(10)
_cell_measurement_theta_max 73.766
_cell_measurement_theta_min 4.068
_cell_measurement_wavelength 1.54184
_cell_volume 1359.66(3)
_computing_cell_refinement 'CrysAlisPro 1.171.38.46 (Rigaku OD, 2015)'
_computing_data_collection 'CrysAlisPro 1.171.38.46 (Rigaku OD, 2015)'
_computing_data_reduction 'CrysAlisPro 1.171.38.46 (Rigaku OD, 2015)'
_computing_molecular_graphics 'Olex2 (Dolomanov et al., 2009)'
_computing_publication_material 'Olex2 (Dolomanov et al., 2009)'
_computing_structure_refinement 'ShelXL (Sheldrick, 2015)'
_computing_structure_solution 'ShelXT (Sheldrick, 2015)'
_diffrn_ambient_temperature 100.00(10)
_diffrn_detector 'CCD plate'
_diffrn_detector_area_resol_mean 5.2012
_diffrn_detector_type Atlas
_diffrn_measured_fraction_theta_full 1
_diffrn_measured_fraction_theta_max 1
_diffrn_measurement_details
;
List of Runs (angles in degrees, time in seconds):

  # Type    Start    End  Width  t~exp~   \w     \q     \k     \f   Frames
#--------------------------------------------------------------------------
  1  \w     16.00 110.00   1.00    1.50    --   40.58  57.00 -60.00   94
  2  \w     -6.00  44.00   1.00    1.50    --   40.58 -57.00   0.00   50
  3  \w     25.00  72.00   1.00    2.00    --  108.36 -94.00 -30.00   47
  4  \w     80.00 108.00   1.00    2.00    --  108.36 -94.00 -30.00   28
  5  \w     42.00  68.00   1.00    2.00    --  108.36 -30.00  60.00   26
  6  \w     36.00  61.00   1.00    2.00    --  108.36 -45.00   0.00   25
  7  \w     34.00  71.00   1.00    2.00    --  108.36 -45.00 -30.00   37
  8  \w     25.00 133.00   1.00    2.00    --  108.36 -15.00  90.00  108
  9  \w    -28.00  65.00   1.00    1.50    --   40.58 -57.00 150.00   93
 10  \w      2.00  69.00   1.00    1.50    --   40.58 -57.00  30.00   67
 11  \w      5.00  32.00   1.00    1.50    --   40.58-125.00  30.00   27
 12  \w     35.00  61.00   1.00    2.00    --  108.36 -45.00-180.00   26
 13  \w     90.00 122.00   1.00    2.00    --  108.36-125.00 -60.00   32
 14  \w     40.00  77.00   1.00    2.00    --  108.36 -45.00  30.00   37
 15  \w     39.00  67.00   1.00    2.00    --  108.36-125.00 -60.00   28
 16  \w     77.00 108.00   1.00    2.00    --  108.36 -94.00  30.00   31
 17  \w     30.00 138.00   1.00    2.00    --  108.36 -77.00-180.00  108
 18  \w     35.00  74.00   1.00    2.00    --  108.36 -45.00 -60.00   39
 19  \w     41.00  69.00   1.00    2.00    --  108.36 -30.00  90.00   28
 20  \w     42.00  68.00   1.00    2.00    --  108.36 -45.00   0.00   26
 21  \w     49.00 104.00   1.00    2.00    --  108.36 -94.00 120.00   55
 22  \w     54.00 136.00   1.00    2.00    --  108.36  15.00   0.00   82
 23  \w     88.00 151.00   1.00    2.00    --  108.36   0.00 120.00   63
;
_diffrn_measurement_device 'four-circle\k-geometry diffractometer'
_diffrn_measurement_device_type 'Agilent SuperNova'
_diffrn_measurement_method '\w scans'
_diffrn_orient_matrix_type 'CrysAlisPro convention (1999,Acta A55,543-557)'
_diffrn_orient_matrix_UB_11 -0.0546247
_diffrn_orient_matrix_UB_12 -0.0775688
_diffrn_orient_matrix_UB_13 -0.055911
_diffrn_orient_matrix_UB_21 -0.0258032
_diffrn_orient_matrix_UB_22 -0.1032992
_diffrn_orient_matrix_UB_23 0.0436324
_diffrn_orient_matrix_UB_31 -0.2805544
_diffrn_orient_matrix_UB_32 0.0245918
_diffrn_orient_matrix_UB_33 0.0068934
_diffrn_radiation_monochromator 'Multilayer optics'
_diffrn_radiation_probe x-ray
_diffrn_radiation_type CuK\a
_diffrn_radiation_wavelength 1.54184
_diffrn_reflns_av_R_equivalents 0.0258
_diffrn_reflns_av_unetI/netI 0.038
_diffrn_reflns_Laue_measured_fraction_full 1
_diffrn_reflns_Laue_measured_fraction_max 1
_diffrn_reflns_limit_h_max 3
_diffrn_reflns_limit_h_min -6
_diffrn_reflns_limit_k_max 14
_diffrn_reflns_limit_k_min -13
_diffrn_reflns_limit_l_max 26
_diffrn_reflns_limit_l_min -25
_diffrn_reflns_number 9152
_diffrn_reflns_point_group_measured_fraction_max 0.999
_diffrn_reflns_theta_full 67.684
_diffrn_reflns_theta_max 69.998
_diffrn_reflns_theta_min 4.089
_diffrn_source 'micro-focus sealed X-ray tube'
_diffrn_source_current 0.8
_diffrn_source_power 0.04
_diffrn_source_voltage 50
_exptl_absorpt_coefficient_mu 2.157
_exptl_absorpt_correction_T_max 0.922
_exptl_absorpt_correction_T_min 0.667
_exptl_absorpt_correction_type analytical
_exptl_absorpt_process_details
;
        CrysAlisPro 1.171.38.46 (Rigaku Oxford Diffraction, 2015)
Analytical numeric absorption correction using a multifaceted crystal
                        model based on expressions derived by R.C. Clark & J.S.
        (Clark, R. C. & Reid, J. S. (1995). Acta Cryst. A51, 887-897)
        Empirical absorption correction using spherical harmonics,
 implemented in SCALE3 ABSPACK scaling algorithm.
;
_exptl_crystal_colour colourless
_exptl_crystal_density_diffrn 1.374
_exptl_crystal_density_method 'not measured'
_exptl_crystal_description plate
_exptl_crystal_F_000 600
_exptl_crystal_size_max 0.349
_exptl_crystal_size_mid 0.239
_exptl_crystal_size_min 0.038
_refine_diff_density_max 0.166
_refine_diff_density_min -0.179
_refine_diff_density_rms 0.037
_refine_ls_abs_structure_details
;
The Friedel pair coverage of the experiment is almost complete (99%).
Analysis of the absolute structure using likelihood methods
(Hooft, Straver & Spek, 2008) was performed using PLATON (Spek, 2010).
 The results indicated that the absolute structure had been correctly
 assigned. The method calculated that the probability that the structure 
is inverted is smaller than 10-99. The absolute structure parameter y 
(Hooft, Straver & Spek, 2008) was calculated using PLATON (Spek,
2010). The resulting value was y=-0.001(8), which together with Flack
parameter value, indicate that the absolute structure has sureley been
determined correctly.

Flack, H. D. (1983), Acta Cryst. A39, 876-881
Flack & G. Bernardinelli, Acta Cryst. 1999, A55, 908-915; 
H. D. Flack & G. Bernardinelli, J. Appl. Cryst. 2000, 33, 1143-1148.

R. W. W. Hooft, L. H. Straver & A. L. Spek, J. Appl. Cryst. 2008, 41, 96-103
Dolomanov, O.V. (2009) OLEX2, J. Appl. Cryst., 42, 339-341. 
Spek, A.L. (2003). J. Appl. Cryst. 36, 7-13.
Spek, A.L. (2009). Acta Cryst. D65, 148-155.
A. L. Spek (2010) PLATON, Utrecht, The Netherlands; 
A. L. Spek, J. Appl. Cryst. 2003, 36, 7-13
A. L. Thompson & D. J. Watkin, Tetrahedron: Asymmetry 2009, 20, 712--717

;
_refine_ls_abs_structure_Flack -0.005(9)
_refine_ls_extinction_method none
_refine_ls_goodness_of_fit_ref 1.079
_refine_ls_hydrogen_treatment mixed
_refine_ls_matrix_type full
_refine_ls_number_parameters 191
_refine_ls_number_reflns 2586
_refine_ls_number_restraints 25
_refine_ls_restrained_S_all 1.115
_refine_ls_R_factor_all 0.0263
_refine_ls_R_factor_gt 0.0254
_refine_ls_shift/su_max 0
_refine_ls_shift/su_mean 0
_refine_ls_structure_factor_coef Fsqd
_refine_ls_weighting_details 'w=1/[\s^2^(Fo^2^)+(0.0264P)^2^+0.4076P] where P=(Fo^2^+2Fc^2^)/3'
_refine_ls_weighting_scheme calc
_refine_ls_wR_factor_gt 0.0615
_refine_ls_wR_factor_ref 0.062
_reflns_number_gt 2520
_reflns_number_total 2586
_reflns_threshold_expression 'I > 2\s(I)'
_cod_data_source_file c7qo00793k2.cif
_cod_data_source_block iu706
_cod_database_code 1553899

loop_
_space_group_symop_operation_xyz
'x, y, z'
'-x+1/2, -y, z+1/2'
'-x, y+1/2, -z+1/2'
'x+1/2, -y+1/2, -z'

loop_
_atom_site_label
_atom_site_type_symbol
_atom_site_fract_x
_atom_site_fract_y
_atom_site_fract_z
_atom_site_U_iso_or_equiv
_atom_site_adp_type
_atom_site_occupancy
_atom_site_calc_flag
_atom_site_disorder_assembly
_atom_site_disorder_group
S1 S 0.77933(12) 0.94492(6) 0.38698(3) 0.0154(2) Uani 0.836(3) d A 1
S1B S 0.3847(11) 0.8591(6) 0.4642(2) 0.0172(14) Uani 0.164(3) d A 2
O1 O 0.8752(3) 0.96532(12) 0.21928(7) 0.0183(3) Uani 1 d . .
O2 O 0.7550(3) 0.86199(11) 0.13838(6) 0.0164(3) Uani 1 d . .
O3 O 0.7260(3) 0.51737(12) 0.36039(7) 0.0236(3) Uani 1 d . .
H3 H 0.855167 0.523029 0.338677 0.035 Uiso 1 calc . .
N1 N 0.4291(3) 0.87380(14) 0.28042(8) 0.0145(3) Uani 1 d . .
C0BG C 0.786(3) 0.973(2) 0.4533(6) 0.0196(4) Uani 0.164(3) d A 2
H0BG H 0.929578 1.018313 0.461313 0.024 Uiso 0.164(3) calc A 2
C0BJ C 0.616(3) 0.9413(19) 0.4963(7) 0.0196(4) Uani 0.164(3) d A 2
H0BJ H 0.623501 0.961859 0.53873 0.024 Uiso 0.164(3) calc A 2
H1 H 0.287(3) 0.9068(19) 0.2683(11) 0.024 Uiso 1 d . .
C1 C 0.7470(4) 0.88954(16) 0.19818(9) 0.0143(4) Uani 1 d . .
C2 C 0.5709(4) 0.81082(16) 0.23389(9) 0.0128(4) Uani 1 d . .
C3 C 0.4012(4) 0.80617(16) 0.33784(9) 0.0147(4) Uani 1 d . .
H3A H 0.220038 0.791796 0.345297 0.018 Uiso 1 calc . .
C4 C 0.5302(4) 0.69163(17) 0.32270(9) 0.0148(4) Uani 1 d . .
H4 H 0.404287 0.640427 0.302885 0.018 Uiso 1 calc . .
C5 C 0.7203(4) 0.72589(15) 0.27331(9) 0.0141(4) Uani 1 d . .
H5A H 0.774088 0.659154 0.2486 0.017 Uiso 1 calc . .
H5B H 0.8683 0.762624 0.292011 0.017 Uiso 1 calc . .
C6 C 0.4233(4) 0.75354(17) 0.18134(9) 0.0148(4) Uani 1 d . .
H6A H 0.388314 0.672632 0.191318 0.018 Uiso 1 calc . .
H6B H 0.263472 0.793586 0.174234 0.018 Uiso 1 calc . .
C7 C 0.5917(4) 0.76266(16) 0.12447(9) 0.0154(4) Uani 1 d . .
C8 C 0.5081(3) 0.86791(17) 0.39292(9) 0.0147(4) Uani 1 d . .
C9 C 0.7780(7) 0.9744(4) 0.46536(11) 0.0196(4) Uani 0.836(3) d A 1
H9 H 0.903419 1.017104 0.486014 0.024 Uiso 0.836(3) calc A 1
C10 C 0.5749(6) 0.9289(4) 0.49370(15) 0.0196(4) Uani 0.836(3) d A 1
H10 H 0.539145 0.937335 0.536489 0.024 Uiso 0.836(3) calc A 1
C11 C 0.4253(9) 0.8684(4) 0.45232(19) 0.0214(10) Uani 0.836(3) d A 1
H11 H 0.277102 0.830431 0.464725 0.026 Uiso 0.836(3) calc A 1
C11B C 0.720(2) 0.9312(15) 0.3968(6) 0.0172(14) Uani 0.164(3) d A 2
H11B H 0.819696 0.94553 0.36124 0.021 Uiso 0.164(3) calc A 2
C12 C 0.6420(4) 0.62846(17) 0.37742(9) 0.0191(4) Uani 1 d . .
H12A H 0.783927 0.672913 0.394021 0.023 Uiso 1 calc . .
H12B H 0.515438 0.621685 0.410503 0.023 Uiso 1 calc . .
C13 C 0.7649(4) 0.66126(16) 0.11465(10) 0.0192(4) Uani 1 d . .
H13A H 0.880018 0.67802 0.080666 0.029 Uiso 1 calc . .
H13B H 0.666208 0.593474 0.104381 0.029 Uiso 1 calc . .
H13C H 0.859897 0.647054 0.152577 0.029 Uiso 1 calc . .
C14 C 0.4526(4) 0.78960(19) 0.06575(9) 0.0197(4) Uani 1 d . .
H14A H 0.356724 0.860052 0.071306 0.03 Uiso 1 calc . .
H14B H 0.339017 0.726653 0.055937 0.03 Uiso 1 calc . .
H14C H 0.571584 0.799606 0.031809 0.03 Uiso 1 calc . .

loop_
_atom_site_aniso_label
_atom_site_aniso_U_11
_atom_site_aniso_U_22
_atom_site_aniso_U_33
_atom_site_aniso_U_23
_atom_site_aniso_U_13
_atom_site_aniso_U_12
S1 0.0139(3) 0.0158(3) 0.0165(3) -0.0025(2) 0.0011(2) -0.0038(2)
S1B 0.0166(16) 0.0173(15) 0.0178(15) 0.0002(9) 0.0013(9) -0.0017(9)
O1 0.0168(7) 0.0154(7) 0.0229(7) -0.0017(6) -0.0008(6) -0.0045(6)
O2 0.0177(7) 0.0148(6) 0.0167(6) -0.0005(5) 0.0023(6) -0.0044(6)
O3 0.0277(8) 0.0148(7) 0.0283(8) 0.0049(6) 0.0075(7) 0.0053(6)
N1 0.0148(8) 0.0151(8) 0.0137(8) 0.0009(7) -0.0003(7) 0.0033(7)
C0BG 0.0239(9) 0.0188(9) 0.0162(8) -0.0020(8) -0.0029(8) -0.0003(7)
C0BJ 0.0239(9) 0.0188(9) 0.0162(8) -0.0020(8) -0.0029(8) -0.0003(7)
C1 0.0124(10) 0.0136(9) 0.0169(9) 0.0013(7) 0.0001(8) 0.0031(8)
C2 0.0116(9) 0.0110(8) 0.0157(9) -0.0014(8) -0.0004(7) -0.0001(8)
C3 0.0146(9) 0.0135(9) 0.0160(9) 0.0012(8) -0.0002(8) -0.0002(8)
C4 0.0161(9) 0.0114(9) 0.0168(9) -0.0001(8) 0.0002(8) -0.0005(8)
C5 0.0137(9) 0.0134(9) 0.0152(8) 0.0008(7) -0.0005(8) 0.0010(8)
C6 0.0128(9) 0.0160(9) 0.0155(9) -0.0003(7) -0.0005(8) -0.0015(8)
C7 0.0161(9) 0.0128(9) 0.0172(10) -0.0024(7) 0.0004(8) -0.0024(8)
C8 0.0151(9) 0.0109(9) 0.0182(10) 0.0006(8) -0.0003(8) 0.0014(7)
C9 0.0239(9) 0.0188(9) 0.0162(8) -0.0020(8) -0.0029(8) -0.0003(7)
C10 0.0239(9) 0.0188(9) 0.0162(8) -0.0020(8) -0.0029(8) -0.0003(7)
C11 0.0169(19) 0.0203(18) 0.027(2) 0.0047(16) 0.0033(15) -0.0040(15)
C11B 0.0166(16) 0.0173(15) 0.0178(15) 0.0002(9) 0.0013(9) -0.0017(9)
C12 0.0238(11) 0.0143(9) 0.0192(10) 0.0021(8) 0.0025(8) 0.0040(8)
C13 0.0184(10) 0.0183(10) 0.0211(9) -0.0031(8) 0.0029(9) 0.0007(8)
C14 0.0234(10) 0.0208(11) 0.0150(9) -0.0008(8) 0.0002(8) -0.0002(9)

loop_
_atom_type_symbol
_atom_type_description
_atom_type_scat_dispersion_real
_atom_type_scat_dispersion_imag
_atom_type_scat_source
C C 0.0181 0.0091 'International Tables Vol C Tables 4.2.6.8 and 6.1.1.4'
H H 0 0 'International Tables Vol C Tables 4.2.6.8 and 6.1.1.4'
N N 0.0311 0.018 'International Tables Vol C Tables 4.2.6.8 and 6.1.1.4'
O O 0.0492 0.0322 'International Tables Vol C Tables 4.2.6.8 and 6.1.1.4'
S S 0.3331 0.5567 'International Tables Vol C Tables 4.2.6.8 and 6.1.1.4'

loop_
_exptl_crystal_face_index_h
_exptl_crystal_face_index_k
_exptl_crystal_face_index_l
_exptl_crystal_face_perp_dist
-2 -6 1 0.1451
-3 5 0 0.0962
-1 -7 2 0.1492
1 7 -2 0.1629
1 3 -1 0.1745
0 0 1 0.0183
0 0 -1 0.0197
1 -7 0 0.1635
3 -1 -1 0.105
-1 3 0 0.0712

loop_
_geom_angle_atom_site_label_1
_geom_angle_atom_site_label_2
_geom_angle_atom_site_label_3
_geom_angle
C8 S1 C9 91.62(13)
C8 S1B C0BJ 92.9(5)
C1 O2 C7 111.49(15)
C12 O3 H3 109.5
C2 N1 H1 117.4(16)
C2 N1 C3 111.11(15)
C3 N1 H1 113.0(16)
C0BJ C0BG H0BG 125
C0BJ C0BG C11B 109.9(12)
C11B C0BG H0BG 125
S1B C0BJ H0BJ 124.3
C0BG C0BJ S1B 111.4(10)
C0BG C0BJ H0BJ 124.3
O1 C1 O2 121.60(18)
O1 C1 C2 127.03(17)
O2 C1 C2 111.31(16)
N1 C2 C1 111.41(16)
N1 C2 C5 102.51(15)
N1 C2 C6 117.41(16)
C1 C2 C5 110.36(16)
C1 C2 C6 102.02(15)
C5 C2 C6 113.33(16)
N1 C3 H3A 108.9
N1 C3 C4 103.98(15)
N1 C3 C8 111.56(16)
C4 C3 H3A 108.9
C8 C3 H3A 108.9
C8 C3 C4 114.43(16)
C3 C4 H4 108
C5 C4 C3 102.65(15)
C5 C4 H4 108
C12 C4 C3 115.79(16)
C12 C4 H4 108
C12 C4 C5 114.05(17)
C2 C5 H5A 111.4
C2 C5 H5B 111.4
C4 C5 C2 102.06(15)
C4 C5 H5A 111.4
C4 C5 H5B 111.4
H5A C5 H5B 109.2
C2 C6 H6A 110.7
C2 C6 H6B 110.7
H6A C6 H6B 108.8
C7 C6 C2 105.01(16)
C7 C6 H6A 110.7
C7 C6 H6B 110.7
O2 C7 C6 103.91(15)
O2 C7 C13 106.15(15)
O2 C7 C14 107.38(16)
C13 C7 C6 114.72(17)
C14 C7 C6 113.54(17)
C14 C7 C13 110.38(17)
C3 C8 S1 121.05(14)
C3 C8 S1B 123.0(2)
C11 C8 S1 110.2(2)
C11 C8 C3 128.6(2)
C11B C8 S1B 107.9(6)
C11B C8 C3 128.9(6)
S1 C9 H9 124.2
C10 C9 S1 111.5(2)
C10 C9 H9 124.2
C9 C10 H10 124.1
C9 C10 C11 111.8(3)
C11 C10 H10 124.1
C8 C11 C10 114.8(4)
C8 C11 H11 122.6
C10 C11 H11 122.6
C0BG C11B H11B 121.1
C8 C11B C0BG 117.9(10)
C8 C11B H11B 121.1
O3 C12 C4 111.62(17)
O3 C12 H12A 109.3
O3 C12 H12B 109.3
C4 C12 H12A 109.3
C4 C12 H12B 109.3
H12A C12 H12B 108
C7 C13 H13A 109.5
C7 C13 H13B 109.5
C7 C13 H13C 109.5
H13A C13 H13B 109.5
H13A C13 H13C 109.5
H13B C13 H13C 109.5
C7 C14 H14A 109.5
C7 C14 H14B 109.5
C7 C14 H14C 109.5
H14A C14 H14B 109.5
H14A C14 H14C 109.5
H14B C14 H14C 109.5

loop_
_geom_bond_atom_site_label_1
_geom_bond_atom_site_label_2
_geom_bond_distance
S1 C8 1.7176(19)
S1 C9 1.730(2)
S1B C0BJ 1.717(7)
S1B C8 1.681(5)
O1 C1 1.212(2)
O2 C1 1.334(2)
O2 C7 1.488(2)
O3 H3 0.84
O3 C12 1.425(2)
N1 H1 0.894(12)
N1 C2 1.461(2)
N1 C3 1.480(2)
C0BG H0BG 0.95
C0BG C0BJ 1.356(7)
C0BG C11B 1.363(7)
C0BJ H0BJ 0.95
C1 C2 1.530(3)
C2 C5 1.536(3)
C2 C6 1.539(3)
C3 H3A 1
C3 C4 1.545(3)
C3 C8 1.507(3)
C4 H4 1
C4 C5 1.531(3)
C4 C12 1.519(3)
C5 H5A 0.99
C5 H5B 0.99
C6 H6A 0.99
C6 H6B 0.99
C6 C7 1.530(3)
C7 C13 1.523(3)
C7 C14 1.506(3)
C8 C11 1.359(4)
C8 C11B 1.362(6)
C9 H9 0.95
C9 C10 1.359(3)
C10 H10 0.95
C10 C11 1.396(4)
C11 H11 0.95
C11B H11B 0.95
C12 H12A 0.99
C12 H12B 0.99
C13 H13A 0.98
C13 H13B 0.98
C13 H13C 0.98
C14 H14A 0.98
C14 H14B 0.98
C14 H14C 0.98

loop_
_geom_torsion_atom_site_label_1
_geom_torsion_atom_site_label_2
_geom_torsion_atom_site_label_3
_geom_torsion_atom_site_label_4
_geom_torsion
S1 C8 C11 C10 -0.2(5)
S1 C9 C10 C11 1.4(6)
S1B C8 C11B C0BG -1(2)
O1 C1 C2 N1 41.9(3)
O1 C1 C2 C5 -71.3(2)
O1 C1 C2 C6 168.01(19)
O2 C1 C2 N1 -140.99(16)
O2 C1 C2 C5 105.82(18)
O2 C1 C2 C6 -14.9(2)
N1 C2 C5 C4 39.14(18)
N1 C2 C6 C7 145.49(16)
N1 C3 C4 C5 26.70(19)
N1 C3 C4 C12 151.61(17)
N1 C3 C8 S1 -39.0(2)
N1 C3 C8 S1B 145.4(3)
N1 C3 C8 C11 144.9(3)
N1 C3 C8 C11B -39.9(12)
C0BJ S1B C8 C3 176.6(9)
C0BJ S1B C8 C11B 0.9(13)
C0BJ C0BG C11B C8 0(3)
C1 O2 C7 C6 15.7(2)
C1 O2 C7 C13 -105.69(18)
C1 O2 C7 C14 136.24(17)
C1 C2 C5 C4 157.90(15)
C1 C2 C6 C7 23.43(19)
C2 N1 C3 C4 -2.1(2)
C2 N1 C3 C8 121.68(17)
C2 C6 C7 O2 -24.10(19)
C2 C6 C7 C13 91.33(19)
C2 C6 C7 C14 -140.44(17)
C3 N1 C2 C1 -141.21(16)
C3 N1 C2 C5 -23.2(2)
C3 N1 C2 C6 101.71(19)
C3 C4 C5 C2 -40.59(18)
C3 C4 C12 O3 172.01(16)
C3 C8 C11 C10 176.2(3)
C3 C8 C11B C0BG -176.1(15)
C4 C3 C8 S1 78.7(2)
C4 C3 C8 S1B -96.9(4)
C4 C3 C8 C11 -97.4(4)
C4 C3 C8 C11B 77.8(12)
C5 C2 C6 C7 -95.20(19)
C5 C4 C12 O3 -69.2(2)
C6 C2 C5 C4 -88.40(18)
C7 O2 C1 O1 176.93(17)
C7 O2 C1 C2 -0.3(2)
C8 S1 C9 C10 -1.3(4)
C8 S1B C0BJ C0BG -1(2)
C8 C3 C4 C5 -95.24(19)
C8 C3 C4 C12 29.7(2)
C9 S1 C8 C3 -175.9(2)
C9 S1 C8 C11 0.9(3)
C9 C10 C11 C8 -0.8(6)
C11B C0BG C0BJ S1B 1(3)
C12 C4 C5 C2 -166.64(17)
